data_4070294
loop_
_publ_author_name
'Rosen, Evelyn L.'
'Varnado, C. Daniel'
'Tennyson, Andrew G.'
'Khramov, Dimitri M.'
'Kamplain, Justin W.'
'Sung, Daphne H.'
'Cresswell, Philip T.'
'Lynch, Vincent M.'
'Bielawski, Christopher W.'

_publ_section_title
;
 Redox-Active N-Heterocyclic Carbenes: Design, Synthesis, and Evaluation
 of Their Electronic Properties
;
_journal_issue 23
_journal_name_full Organometallics
_journal_page_first 6695
_journal_paper_doi 10.1021/om900698x
_journal_volume 28
_journal_year 2009
_chemical_formula_moiety 'C19 H26 N2, Fe, Ir, Cl, 2 C O'
_chemical_formula_sum 'C21 H26 Cl Fe Ir N2 O2'
_chemical_formula_weight 621.94
_chemical_name_common 5b
_chemical_name_systematic
; 
 ? 
;
_space_group_IT_number 14
_symmetry_cell_setting monoclinic
_symmetry_space_group_name_Hall '-P 2ybc'
_symmetry_space_group_name_H-M 'P 1 21/c 1'
_atom_sites_solution_hydrogens geom
_atom_sites_solution_primary direct
_atom_sites_solution_secondary difmap
_audit_creation_method SHELXL-97
_cell_angle_alpha 90.00
_cell_angle_beta 107.941(2)
_cell_angle_gamma 90.00
_cell_formula_units_Z 4
_cell_length_a 9.0610(3)
_cell_length_b 18.2868(9)
_cell_length_c 13.8600(6)
_cell_measurement_reflns_used 5010
_cell_measurement_temperature 153(2)
_cell_measurement_theta_max 27.5
_cell_measurement_theta_min 1
_cell_volume 2184.88(16)
_computing_cell_refinement 'Collect software, Nonius B.V. 1998'
_computing_data_collection 'Collect software, Nonius B.V. 1998'
_computing_data_reduction
;
DENZO and Scalepack (Otwinoski and Minor, 1997)
;
_computing_molecular_graphics 'XP SHELXTL/PC, Siemens Analytical'
_computing_structure_refinement 'XL SHELXTL/PC, Siemens Analytical'
_computing_structure_solution
;

SIR97 - Altomare A., Burla M.C., Camalli M., Cascarano G.L., Giacovazzo C., 
Guagliardi A., Moliterni A.G.G., Polidori G.,Spagna R.
;
_diffrn_ambient_temperature 153(2)
_diffrn_measured_fraction_theta_full 0.998
_diffrn_measured_fraction_theta_max 0.998
_diffrn_measurement_device_type 'Nonius Kappa CCD'
_diffrn_measurement_method \w-scans
_diffrn_radiation_monochromator graphite
_diffrn_radiation_source 'fine-focus sealed tube'
_diffrn_radiation_type MoK\a
_diffrn_radiation_wavelength 0.71073
_diffrn_reflns_av_R_equivalents 0.0139
_diffrn_reflns_av_sigmaI/netI 0.0274
_diffrn_reflns_limit_h_max 11
_diffrn_reflns_limit_h_min -11
_diffrn_reflns_limit_k_max 18
_diffrn_reflns_limit_k_min -23
_diffrn_reflns_limit_l_max 17
_diffrn_reflns_limit_l_min -17
_diffrn_reflns_number 8385
_diffrn_reflns_theta_full 27.49
_diffrn_reflns_theta_max 27.49
_diffrn_reflns_theta_min 1.90
_exptl_absorpt_coefficient_mu 6.889
_exptl_absorpt_correction_T_max 0.17
_exptl_absorpt_correction_T_min 0.14
_exptl_absorpt_correction_type multi-scan
_exptl_absorpt_process_details
;
DENZO and Scalepack (Otwinoski and Minor, 1997)
;
_exptl_crystal_colour yellow
_exptl_crystal_density_diffrn 1.891
_exptl_crystal_density_method 'not measured'
_exptl_crystal_description prisms
_exptl_crystal_F_000 1208
_exptl_crystal_size_max 0.30
_exptl_crystal_size_mid 0.28
_exptl_crystal_size_min 0.26
_refine_diff_density_max 0.817
_refine_diff_density_min -0.633
_refine_diff_density_rms 0.089
_refine_ls_extinction_method none
_refine_ls_goodness_of_fit_ref 1.059
_refine_ls_hydrogen_treatment constr
_refine_ls_matrix_type full
_refine_ls_number_parameters 257
_refine_ls_number_reflns 4999
_refine_ls_number_restraints 0
_refine_ls_restrained_S_all 1.059
_refine_ls_R_factor_all 0.0246
_refine_ls_R_factor_gt 0.0200
_refine_ls_shift/su_max 0.002
_refine_ls_shift/su_mean 0.000
_refine_ls_structure_factor_coef Fsqd
_refine_ls_weighting_details 'calc w=1/[\s^2^(Fo^2^)+(0.0117P)^2^+2.3034P] where P=(Fo^2^+2Fc^2^)/3'
_refine_ls_weighting_scheme calc
_refine_ls_wR_factor_gt 0.0416
_refine_ls_wR_factor_ref 0.0427
_reflns_number_gt 4551
_reflns_number_total 4999
_reflns_threshold_expression >2sigma(I)
_cod_data_source_file om900698x_si_002.cif
_cod_data_source_block feirco
_cod_depositor_comments
;
The following automatic conversions were performed:

'_symmetry_cell_setting' value 'Monoclinic' changed to 'monoclinic'
according to /home/saulius/struct/CIF-dictionaries/cif_core.dic
dictionary named 'cif_core.dic' version 2.4.2 from 2011-04-26.

Automatic conversion script
Id: cif_fix_values 1715 2011-07-08 13:25:40Z adriana 
;
_cod_original_sg_symbol_H-M P21/c
_cod_database_code 4070294

loop_
_symmetry_equiv_pos_as_xyz
'x, y, z'
'-x, y+1/2, -z+1/2'
'-x, -y, -z'
'x, -y-1/2, z-1/2'

loop_
_atom_site_label
_atom_site_type_symbol
_atom_site_fract_x
_atom_site_fract_y
_atom_site_fract_z
_atom_site_U_iso_or_equiv
_atom_site_adp_type
_atom_site_occupancy
_atom_site_symmetry_multiplicity
_atom_site_calc_flag
_atom_site_refinement_flags
Ir1 Ir 0.191959(11) 0.635220(5) 0.234265(7) 0.01781(4) Uani 1 1 d .
Fe1 Fe 0.64403(4) 0.83729(2) 0.42032(3) 0.01842(8) Uani 1 1 d .
Cl1 Cl 0.28881(9) 0.63980(4) 0.09437(6) 0.03482(17) Uani 1 1 d .
N1 N 0.4948(2) 0.68966(11) 0.37507(15) 0.0172(4) Uani 1 1 d .
N2 N 0.3423(2) 0.78376(12) 0.27675(15) 0.0173(4) Uani 1 1 d .
C1 C 0.3650(3) 0.71315(14) 0.30452(18) 0.0168(5) Uani 1 1 d .
C2 C 0.5167(3) 0.61115(14) 0.4036(2) 0.0210(5) Uani 1 1 d .
H2A H 0.4256 0.5834 0.3617 0.025 Uiso 1 1 calc R
H2B H 0.5201 0.6059 0.4753 0.025 Uiso 1 1 calc R
C3 C 0.6637(3) 0.57713(14) 0.3905(2) 0.0223(6) Uani 1 1 d .
H3 H 0.7555 0.6052 0.4330 0.027 Uiso 1 1 calc R
C4 C 0.6629(4) 0.58019(18) 0.2810(2) 0.0345(7) Uani 1 1 d .
H4A H 0.5775 0.5502 0.2390 0.052 Uiso 1 1 calc R
H4B H 0.7617 0.5614 0.2761 0.052 Uiso 1 1 calc R
H4C H 0.6492 0.6309 0.2572 0.052 Uiso 1 1 calc R
C5 C 0.6756(4) 0.49832(16) 0.4297(3) 0.0374(8) Uani 1 1 d .
H5A H 0.5879 0.4698 0.3875 0.056 Uiso 1 1 calc R
H5B H 0.6738 0.4982 0.5000 0.056 Uiso 1 1 calc R
H5C H 0.7729 0.4765 0.4267 0.056 Uiso 1 1 calc R
C6 C 0.1991(3) 0.80730(14) 0.19598(19) 0.0191(5) Uani 1 1 d .
H6A H 0.1354 0.7636 0.1688 0.023 Uiso 1 1 calc R
H6B H 0.2292 0.8297 0.1398 0.023 Uiso 1 1 calc R
C7 C 0.1008(3) 0.86186(14) 0.2326(2) 0.0205(5) Uani 1 1 d .
H7 H 0.1662 0.9054 0.2618 0.025 Uiso 1 1 calc R
C8 C 0.0419(3) 0.82835(18) 0.3141(2) 0.0326(7) Uani 1 1 d .
H8A H -0.0176 0.8649 0.3382 0.049 Uiso 1 1 calc R
H8B H 0.1302 0.8120 0.3709 0.049 Uiso 1 1 calc R
H8C H -0.0248 0.7864 0.2859 0.049 Uiso 1 1 calc R
C9 C -0.0349(3) 0.88682(17) 0.1426(2) 0.0284(6) Uani 1 1 d .
H9A H -0.1007 0.8447 0.1138 0.043 Uiso 1 1 calc R
H9B H 0.0049 0.9084 0.0908 0.043 Uiso 1 1 calc R
H9C H -0.0961 0.9234 0.1653 0.043 Uiso 1 1 calc R
C1A C 0.6194(3) 0.73339(14) 0.43849(19) 0.0177(5) Uani 1 1 d .
C2A C 0.7671(3) 0.74518(14) 0.4233(2) 0.0204(5) Uani 1 1 d .
H2A1 H 0.8006 0.7254 0.3701 0.025 Uiso 1 1 calc R
C3A C 0.8539(3) 0.79179(15) 0.5022(2) 0.0238(6) Uani 1 1 d .
H3A H 0.9554 0.8097 0.5104 0.029 Uiso 1 1 calc R
C4A C 0.7629(3) 0.80704(16) 0.5672(2) 0.0265(6) Uani 1 1 d .
H4A1 H 0.7933 0.8371 0.6259 0.032 Uiso 1 1 calc R
C5A C 0.6188(3) 0.76981(15) 0.52938(19) 0.0212(5) Uani 1 1 d .
H5A1 H 0.5373 0.7693 0.5591 0.025 Uiso 1 1 calc R
C6A C 0.4491(3) 0.84346(14) 0.31050(19) 0.0184(5) Uani 1 1 d .
C7A C 0.5727(3) 0.86272(15) 0.2711(2) 0.0241(6) Uani 1 1 d .
H7A H 0.5985 0.8388 0.2176 0.029 Uiso 1 1 calc R
C8A C 0.6494(3) 0.92406(15) 0.3268(2) 0.0286(6) Uani 1 1 d .
H8A1 H 0.7380 0.9476 0.3182 0.034 Uiso 1 1 calc R
C9A C 0.5723(3) 0.94456(15) 0.3971(2) 0.0289(6) Uani 1 1 d .
H9A1 H 0.6002 0.9843 0.4434 0.035 Uiso 1 1 calc R
C10A C 0.4469(3) 0.89610(15) 0.3871(2) 0.0236(6) Uani 1 1 d .
H10A H 0.3746 0.8980 0.4242 0.028 Uiso 1 1 calc R
O1B O -0.0437(3) 0.52134(13) 0.1265(2) 0.0512(7) Uani 1 1 d .
C1B C 0.0441(3) 0.56440(16) 0.1667(2) 0.0311(7) Uani 1 1 d .
O2B O 0.0788(3) 0.63695(13) 0.4095(2) 0.0459(6) Uani 1 1 d .
C2B C 0.1186(3) 0.63631(16) 0.3479(3) 0.0322(7) Uani 1 1 d .

loop_
_atom_site_aniso_label
_atom_site_aniso_U_11
_atom_site_aniso_U_22
_atom_site_aniso_U_33
_atom_site_aniso_U_23
_atom_site_aniso_U_13
_atom_site_aniso_U_12
Ir1 0.01361(6) 0.01594(6) 0.02213(6) 0.00009(4) 0.00294(4) -0.00103(4)
Fe1 0.01575(18) 0.01534(18) 0.02226(19) 0.00004(15) 0.00302(14) -0.00122(15)
Cl1 0.0352(4) 0.0390(4) 0.0299(4) -0.0036(3) 0.0094(3) 0.0018(3)
N1 0.0160(10) 0.0138(10) 0.0205(11) 0.0016(8) 0.0039(8) 0.0004(8)
N2 0.0153(10) 0.0154(11) 0.0185(11) 0.0003(8) 0.0012(8) 0.0000(8)
C1 0.0154(12) 0.0203(13) 0.0157(12) 0.0005(10) 0.0064(10) 0.0010(10)
C2 0.0201(13) 0.0151(13) 0.0254(14) 0.0032(11) 0.0035(11) -0.0011(10)
C3 0.0221(13) 0.0168(13) 0.0235(14) -0.0007(11) 0.0005(11) 0.0010(11)
C4 0.0308(16) 0.0355(18) 0.0388(17) -0.0130(14) 0.0131(14) -0.0006(14)
C5 0.0312(17) 0.0186(15) 0.058(2) 0.0024(14) 0.0069(15) 0.0053(13)
C6 0.0173(12) 0.0198(13) 0.0176(12) 0.0030(10) 0.0016(10) 0.0027(10)
C7 0.0177(13) 0.0191(13) 0.0225(13) -0.0008(10) 0.0027(10) 0.0013(10)
C8 0.0293(16) 0.0391(19) 0.0331(16) 0.0051(14) 0.0149(13) 0.0089(14)
C9 0.0209(14) 0.0282(15) 0.0309(15) 0.0005(12) 0.0003(12) 0.0059(12)
C1A 0.0170(12) 0.0142(12) 0.0199(13) 0.0035(10) 0.0026(10) 0.0001(10)
C2A 0.0160(12) 0.0195(13) 0.0244(14) 0.0029(11) 0.0044(10) 0.0029(10)
C3A 0.0166(13) 0.0221(14) 0.0267(14) 0.0030(11) -0.0021(11) -0.0007(11)
C4A 0.0267(15) 0.0276(15) 0.0205(14) -0.0004(11) 0.0003(11) -0.0011(12)
C5A 0.0218(13) 0.0223(14) 0.0190(13) 0.0026(11) 0.0059(10) -0.0010(11)
C6A 0.0168(13) 0.0153(12) 0.0218(13) 0.0030(10) 0.0039(10) 0.0000(10)
C7A 0.0239(14) 0.0229(15) 0.0248(14) 0.0072(11) 0.0063(11) 0.0006(11)
C8A 0.0219(14) 0.0217(15) 0.0384(17) 0.0102(12) 0.0039(12) -0.0043(11)
C9A 0.0276(15) 0.0145(13) 0.0381(17) -0.0009(12) 0.0005(12) 0.0003(12)
C10A 0.0200(13) 0.0201(14) 0.0279(14) 0.0003(11) 0.0031(11) 0.0054(11)
O1B 0.0337(13) 0.0298(13) 0.0757(18) -0.0079(12) -0.0043(12) -0.0093(11)
C1B 0.0211(14) 0.0203(15) 0.0457(18) 0.0011(13) 0.0012(13) 0.0018(12)
O2B 0.0426(15) 0.0450(16) 0.0507(16) 0.0082(12) 0.0156(13) 0.0095(11)
C2B 0.0145(14) 0.0228(16) 0.056(2) 0.0110(14) 0.0054(14) -0.0006(11)

loop_
_atom_type_symbol
_atom_type_description
_atom_type_scat_dispersion_real
_atom_type_scat_dispersion_imag
_atom_type_scat_source
C C 0.0033 0.0016 'International Tables Vol C Tables 4.2.6.8 and 6.1.1.4'
H H 0.0000 0.0000 'International Tables Vol C Tables 4.2.6.8 and 6.1.1.4'
N N 0.0061 0.0033 'International Tables Vol C Tables 4.2.6.8 and 6.1.1.4'
O O 0.0106 0.0060 'International Tables Vol C Tables 4.2.6.8 and 6.1.1.4'
Fe Fe 0.3463 0.8444 'International Tables Vol C Tables 4.2.6.8 and 6.1.1.4'
Ir Ir -1.4442 7.9887 'International Tables Vol C Tables 4.2.6.8 and 6.1.1.4'
Cl Cl 0.1484 0.1585 'International Tables Vol C Tables 4.2.6.8 and 6.1.1.4'

loop_
_geom_angle_atom_site_label_1
_geom_angle_atom_site_label_2
_geom_angle_atom_site_label_3
_geom_angle
C2B Ir1 C1B 92.42(14)
C2B Ir1 C1 90.60(11)
C1B Ir1 C1 176.82(11)
C2B Ir1 Cl1 177.13(9)
C1B Ir1 Cl1 90.22(10)
C1 Ir1 Cl1 86.79(7)
C1A Fe1 C6A 92.60(11)
C1A Fe1 C10A 115.08(11)
C6A Fe1 C10A 42.52(11)
C1A Fe1 C2A 42.49(10)
C6A Fe1 C2A 115.32(11)
C10A Fe1 C2A 153.95(11)
C1A Fe1 C5A 42.21(11)
C6A Fe1 C5A 109.63(11)
C10A Fe1 C5A 101.58(11)
C2A Fe1 C5A 70.32(11)
C1A Fe1 C7A 110.19(11)
C6A Fe1 C7A 42.29(11)
C10A Fe1 C7A 70.23(11)
C2A Fe1 C7A 102.34(11)
C5A Fe1 C7A 146.36(11)
C1A Fe1 C8A 149.67(11)
C6A Fe1 C8A 69.81(11)
C10A Fe1 C8A 68.63(11)
C2A Fe1 C8A 122.49(11)
C5A Fe1 C8A 166.62(12)
C7A Fe1 C8A 40.60(11)
C1A Fe1 C9A 155.52(11)
C6A Fe1 C9A 69.90(11)
C10A Fe1 C9A 40.60(11)
C2A Fe1 C9A 161.03(11)
C5A Fe1 C9A 126.59(12)
C7A Fe1 C9A 68.61(12)
C8A Fe1 C9A 40.13(12)
C1A Fe1 C4A 69.82(11)
C6A Fe1 C4A 149.14(11)
C10A Fe1 C4A 121.70(11)
C2A Fe1 C4A 68.79(11)
C5A Fe1 C4A 40.75(11)
C7A Fe1 C4A 167.39(12)
C8A Fe1 C4A 136.16(12)
C9A Fe1 C4A 116.93(12)
C1A Fe1 C3A 69.95(10)
C6A Fe1 C3A 155.88(11)
C10A Fe1 C3A 160.49(11)
C2A Fe1 C3A 40.68(10)
C5A Fe1 C3A 68.88(11)
C7A Fe1 C3A 127.22(11)
C8A Fe1 C3A 117.40(11)
C9A Fe1 C3A 131.44(11)
C4A Fe1 C3A 40.32(11)
C1 N1 C1A 127.6(2)
C1 N1 C2 121.1(2)
C1A N1 C2 111.02(19)
C1 N2 C6A 127.4(2)
C1 N2 C6 120.8(2)
C6A N2 C6 111.6(2)
N2 C1 N1 122.4(2)
N2 C1 Ir1 119.16(17)
N1 C1 Ir1 118.40(18)
N1 C2 C3 114.3(2)
N1 C2 H2A 108.7
C3 C2 H2A 108.7
N1 C2 H2B 108.7
C3 C2 H2B 108.7
H2A C2 H2B 107.6
C4 C3 C2 111.6(2)
C4 C3 C5 111.6(2)
C2 C3 C5 108.0(2)
C4 C3 H3 108.5
C2 C3 H3 108.5
C5 C3 H3 108.5
C3 C4 H4A 109.5
C3 C4 H4B 109.5
H4A C4 H4B 109.5
C3 C4 H4C 109.5
H4A C4 H4C 109.5
H4B C4 H4C 109.5
C3 C5 H5A 109.5
C3 C5 H5B 109.5
H5A C5 H5B 109.5
C3 C5 H5C 109.5
H5A C5 H5C 109.5
H5B C5 H5C 109.5
N2 C6 C7 113.6(2)
N2 C6 H6A 108.8
C7 C6 H6A 108.8
N2 C6 H6B 108.8
C7 C6 H6B 108.8
H6A C6 H6B 107.7
C8 C7 C6 111.0(2)
C8 C7 C9 110.5(2)
C6 C7 C9 109.2(2)
C8 C7 H7 108.7
C6 C7 H7 108.7
C9 C7 H7 108.7
C7 C8 H8A 109.5
C7 C8 H8B 109.5
H8A C8 H8B 109.5
C7 C8 H8C 109.5
H8A C8 H8C 109.5
H8B C8 H8C 109.5
C7 C9 H9A 109.5
C7 C9 H9B 109.5
H9A C9 H9B 109.5
C7 C9 H9C 109.5
H9A C9 H9C 109.5
H9B C9 H9C 109.5
C5A C1A C2A 108.5(2)
C5A C1A N1 125.6(2)
C2A C1A N1 125.8(2)
C5A C1A Fe1 71.88(15)
C2A C1A Fe1 71.54(15)
N1 C1A Fe1 124.38(17)
C3A C2A C1A 107.3(2)
C3A C2A Fe1 71.65(15)
C1A C2A Fe1 65.97(14)
C3A C2A H2A1 126.3
C1A C2A H2A1 126.3
Fe1 C2A H2A1 127.5
C2A C3A C4A 108.3(2)
C2A C3A Fe1 67.67(14)
C4A C3A Fe1 69.74(15)
C2A C3A H3A 125.9
C4A C3A H3A 125.9
Fe1 C3A H3A 128.3
C5A C4A C3A 108.6(2)
C5A C4A Fe1 67.92(15)
C3A C4A Fe1 69.94(15)
C5A C4A H4A1 125.7
C3A C4A H4A1 125.7
Fe1 C4A H4A1 128.0
C4A C5A C1A 107.2(2)
C4A C5A Fe1 71.33(15)
C1A C5A Fe1 65.91(14)
C4A C5A H5A1 126.4
C1A C5A H5A1 126.4
Fe1 C5A H5A1 127.9
C7A C6A C10A 107.9(2)
C7A C6A N2 126.1(2)
C10A C6A N2 126.0(2)
C7A C6A Fe1 71.61(15)
C10A C6A Fe1 71.16(15)
N2 C6A Fe1 124.57(18)
C8A C7A C6A 107.3(3)
C8A C7A Fe1 71.12(16)
C6A C7A Fe1 66.10(15)
C8A C7A H7A 126.4
C6A C7A H7A 126.4
Fe1 C7A H7A 127.9
C9A C8A C7A 108.8(2)
C9A C8A Fe1 69.98(16)
C7A C8A Fe1 68.28(15)
C9A C8A H8A1 125.6
C7A C8A H8A1 125.6
Fe1 C8A H8A1 127.7
C8A C9A C10A 108.6(2)
C8A C9A Fe1 69.89(16)
C10A C9A Fe1 67.90(15)
C8A C9A H9A1 125.7
C10A C9A H9A1 125.7
Fe1 C9A H9A1 128.1
C9A C10A C6A 107.4(2)
C9A C10A Fe1 71.50(16)
C6A C10A Fe1 66.32(14)
C9A C10A H10A 126.3
C6A C10A H10A 126.3
Fe1 C10A H10A 127.4
O1B C1B Ir1 179.3(3)
O2B C2B Ir1 180.0(4)

loop_
_geom_bond_atom_site_label_1
_geom_bond_atom_site_label_2
_geom_bond_distance
Ir1 C2B 1.888(4)
Ir1 C1B 1.891(3)
Ir1 C1 2.121(3)
Ir1 Cl1 2.3632(8)
Fe1 C1A 1.939(3)
Fe1 C6A 1.948(3)
Fe1 C10A 2.013(3)
Fe1 C2A 2.013(3)
Fe1 C5A 2.018(3)
Fe1 C7A 2.022(3)
Fe1 C8A 2.059(3)
Fe1 C9A 2.060(3)
Fe1 C4A 2.063(3)
Fe1 C3A 2.066(3)
N1 C1 1.347(3)
N1 C1A 1.441(3)
N1 C2 1.486(3)
N2 C1 1.345(3)
N2 C6A 1.438(3)
N2 C6 1.492(3)
C2 C3 1.531(4)
C2 H2A 0.9900
C2 H2B 0.9900
C3 C4 1.516(4)
C3 C5 1.532(4)
C3 H3 1.0000
C4 H4A 0.9800
C4 H4B 0.9800
C4 H4C 0.9800
C5 H5A 0.9800
C5 H5B 0.9800
C5 H5C 0.9800
C6 C7 1.525(4)
C6 H6A 0.9900
C6 H6B 0.9900
C7 C8 1.519(4)
C7 C9 1.527(4)
C7 H7 1.0000
C8 H8A 0.9800
C8 H8B 0.9800
C8 H8C 0.9800
C9 H9A 0.9800
C9 H9B 0.9800
C9 H9C 0.9800
C1A C5A 1.427(4)
C1A C2A 1.434(3)
C2A C3A 1.419(4)
C2A H2A1 0.9500
C3A C4A 1.423(4)
C3A H3A 0.9500
C4A C5A 1.422(4)
C4A H4A1 0.9500
C5A H5A1 0.9500
C6A C7A 1.434(4)
C6A C10A 1.438(4)
C7A C8A 1.416(4)
C7A H7A 0.9500
C8A C9A 1.413(4)
C8A H8A1 0.9500
C9A C10A 1.414(4)
C9A H9A1 0.9500
C10A H10A 0.9500
O1B C1B 1.136(4)
O2B C2B 1.024(4)

loop_
_geom_torsion_atom_site_label_1
_geom_torsion_atom_site_label_2
_geom_torsion_atom_site_label_3
_geom_torsion_atom_site_label_4
_geom_torsion
C6A N2 C1 N1 3.7(4)
C6 N2 C1 N1 178.1(2)
C6A N2 C1 Ir1 -175.74(18)
C6 N2 C1 Ir1 -1.3(3)
C1A N1 C1 N2 6.8(4)
C2 N1 C1 N2 -179.6(2)
C1A N1 C1 Ir1 -173.72(19)
C2 N1 C1 Ir1 -0.2(3)
C2B Ir1 C1 N2 -100.6(2)
Cl1 Ir1 C1 N2 78.17(18)
C2B Ir1 C1 N1 79.9(2)
Cl1 Ir1 C1 N1 -101.29(18)
C1 N1 C2 C3 123.3(2)
C1A N1 C2 C3 -62.2(3)
N1 C2 C3 C4 -60.9(3)
N1 C2 C3 C5 176.1(2)
C1 N2 C6 C7 119.0(3)
C6A N2 C6 C7 -65.8(3)
N2 C6 C7 C8 -62.5(3)
N2 C6 C7 C9 175.4(2)
C1 N1 C1A C5A 80.8(3)
C2 N1 C1A C5A -93.3(3)
C1 N1 C1A C2A -102.0(3)
C2 N1 C1A C2A 84.0(3)
C1 N1 C1A Fe1 -10.8(4)
C2 N1 C1A Fe1 175.15(17)
C6A Fe1 C1A C5A -116.77(16)
C10A Fe1 C1A C5A -79.27(17)
C2A Fe1 C1A C5A 117.5(2)
C7A Fe1 C1A C5A -156.21(15)
C8A Fe1 C1A C5A -169.4(2)
C9A Fe1 C1A C5A -73.7(3)
C4A Fe1 C1A C5A 37.23(15)
C3A Fe1 C1A C5A 80.29(16)
C6A Fe1 C1A C2A 125.75(16)
C10A Fe1 C1A C2A 163.26(15)
C5A Fe1 C1A C2A -117.5(2)
C7A Fe1 C1A C2A 86.31(16)
C8A Fe1 C1A C2A 73.1(3)
C9A Fe1 C1A C2A 168.8(3)
C4A Fe1 C1A C2A -80.25(16)
C3A Fe1 C1A C2A -37.18(15)
C6A Fe1 C1A N1 4.5(2)
C10A Fe1 C1A N1 42.0(2)
C2A Fe1 C1A N1 -121.3(3)
C5A Fe1 C1A N1 121.2(3)
C7A Fe1 C1A N1 -35.0(2)
C8A Fe1 C1A N1 -48.2(3)
C9A Fe1 C1A N1 47.5(4)
C4A Fe1 C1A N1 158.5(2)
C3A Fe1 C1A N1 -158.5(2)
C5A C1A C2A C3A -2.8(3)
N1 C1A C2A C3A 179.5(2)
Fe1 C1A C2A C3A 59.99(18)
C5A C1A C2A Fe1 -62.78(18)
N1 C1A C2A Fe1 119.6(2)
C1A Fe1 C2A C3A -119.4(2)
C6A Fe1 C2A C3A 176.81(16)
C10A Fe1 C2A C3A -155.9(2)
C5A Fe1 C2A C3A -80.16(17)
C7A Fe1 C2A C3A 134.06(16)
C8A Fe1 C2A C3A 95.51(18)
C9A Fe1 C2A C3A 74.9(4)
C4A Fe1 C2A C3A -36.57(16)
C6A Fe1 C2A C1A -63.75(17)
C10A Fe1 C2A C1A -36.5(3)
C5A Fe1 C2A C1A 39.27(15)
C7A Fe1 C2A C1A -106.51(16)
C8A Fe1 C2A C1A -145.05(15)
C9A Fe1 C2A C1A -165.7(3)
C4A Fe1 C2A C1A 82.87(16)
C3A Fe1 C2A C1A 119.4(2)
C1A C2A C3A C4A 1.6(3)
Fe1 C2A C3A C4A 58.00(19)
C1A C2A C3A Fe1 -56.43(17)
C1A Fe1 C3A C2A 38.77(16)
C6A Fe1 C3A C2A -7.1(3)
C10A Fe1 C3A C2A 147.5(3)
C5A Fe1 C3A C2A 84.00(17)
C7A Fe1 C3A C2A -61.8(2)
C8A Fe1 C3A C2A -108.98(17)
C9A Fe1 C3A C2A -155.25(17)
C4A Fe1 C3A C2A 120.9(2)
C1A Fe1 C3A C4A -82.09(17)
C6A Fe1 C3A C4A -127.9(3)
C10A Fe1 C3A C4A 26.6(4)
C2A Fe1 C3A C4A -120.9(2)
C5A Fe1 C3A C4A -36.87(16)
C7A Fe1 C3A C4A 177.30(16)
C8A Fe1 C3A C4A 130.15(17)
C9A Fe1 C3A C4A 83.9(2)
C2A C3A C4A C5A 0.2(3)
Fe1 C3A C4A C5A 56.97(19)
C2A C3A C4A Fe1 -56.74(18)
C1A Fe1 C4A C5A -38.51(16)
C6A Fe1 C4A C5A 20.1(3)
C10A Fe1 C4A C5A 69.17(19)
C2A Fe1 C4A C5A -84.08(17)
C7A Fe1 C4A C5A -130.9(5)
C8A Fe1 C4A C5A 160.59(18)
C9A Fe1 C4A C5A 115.76(17)
C3A Fe1 C4A C5A -121.0(2)
C1A Fe1 C4A C3A 82.45(17)
C6A Fe1 C4A C3A 141.1(2)
C10A Fe1 C4A C3A -169.86(16)
C2A Fe1 C4A C3A 36.88(16)
C5A Fe1 C4A C3A 121.0(2)
C7A Fe1 C4A C3A -9.9(6)
C8A Fe1 C4A C3A -78.4(2)
C9A Fe1 C4A C3A -123.27(17)
C3A C4A C5A C1A -1.9(3)
Fe1 C4A C5A C1A 56.25(17)
C3A C4A C5A Fe1 -58.19(19)
C2A C1A C5A C4A 2.9(3)
N1 C1A C5A C4A -179.4(2)
Fe1 C1A C5A C4A -59.63(19)
C2A C1A C5A Fe1 62.56(17)
N1 C1A C5A Fe1 -119.8(2)
C1A Fe1 C5A C4A 119.5(2)
C6A Fe1 C5A C4A -169.21(16)
C10A Fe1 C5A C4A -125.74(17)
C2A Fe1 C5A C4A 80.01(17)
C7A Fe1 C5A C4A 162.7(2)
C8A Fe1 C5A C4A -84.0(5)
C9A Fe1 C5A C4A -90.15(19)
C3A Fe1 C5A C4A 36.50(16)
C6A Fe1 C5A C1A 71.25(17)
C10A Fe1 C5A C1A 114.72(16)
C2A Fe1 C5A C1A -39.53(15)
C7A Fe1 C5A C1A 43.1(3)
C8A Fe1 C5A C1A 156.4(4)
C9A Fe1 C5A C1A 150.31(15)
C4A Fe1 C5A C1A -119.5(2)
C3A Fe1 C5A C1A -83.04(16)
C1 N2 C6A C7A 82.7(3)
C6 N2 C6A C7A -92.2(3)
C1 N2 C6A C10A -99.9(3)
C6 N2 C6A C10A 85.3(3)
C1 N2 C6A Fe1 -8.9(4)
C6 N2 C6A Fe1 176.23(17)
C1A Fe1 C6A C7A -117.61(16)
C10A Fe1 C6A C7A 117.1(2)
C2A Fe1 C6A C7A -80.27(18)
C5A Fe1 C6A C7A -157.16(16)
C8A Fe1 C6A C7A 37.06(16)
C9A Fe1 C6A C7A 79.93(17)
C4A Fe1 C6A C7A -170.9(2)
C3A Fe1 C6A C7A -75.2(3)
C1A Fe1 C6A C10A 125.33(16)
C2A Fe1 C6A C10A 162.66(16)
C5A Fe1 C6A C10A 85.78(17)
C7A Fe1 C6A C10A -117.1(2)
C8A Fe1 C6A C10A -80.00(17)
C9A Fe1 C6A C10A -37.13(16)
C4A Fe1 C6A C10A 72.0(3)
C3A Fe1 C6A C10A 167.8(2)
C1A Fe1 C6A N2 4.0(2)
C10A Fe1 C6A N2 -121.3(3)
C2A Fe1 C6A N2 41.4(2)
C5A Fe1 C6A N2 -35.5(2)
C7A Fe1 C6A N2 121.7(3)
C8A Fe1 C6A N2 158.7(2)
C9A Fe1 C6A N2 -158.4(2)
C4A Fe1 C6A N2 -49.3(3)
C3A Fe1 C6A N2 46.5(4)
C10A C6A C7A C8A 2.9(3)
N2 C6A C7A C8A -179.3(2)
Fe1 C6A C7A C8A -59.45(19)
C10A C6A C7A Fe1 62.31(18)
N2 C6A C7A Fe1 -119.8(3)
C1A Fe1 C7A C8A -169.77(16)
C6A Fe1 C7A C8A 119.6(2)
C10A Fe1 C7A C8A 79.88(18)
C2A Fe1 C7A C8A -126.14(17)
C5A Fe1 C7A C8A 160.9(2)
C9A Fe1 C7A C8A 36.41(17)
C4A Fe1 C7A C8A -82.1(6)
C3A Fe1 C7A C8A -90.10(19)
C1A Fe1 C7A C6A 70.59(17)
C10A Fe1 C7A C6A -39.76(16)
C2A Fe1 C7A C6A 114.22(16)
C5A Fe1 C7A C6A 41.3(3)
C8A Fe1 C7A C6A -119.6(2)
C9A Fe1 C7A C6A -83.23(17)
C4A Fe1 C7A C6A 158.3(5)
C3A Fe1 C7A C6A 150.26(16)
C6A C7A C8A C9A -2.0(3)
Fe1 C7A C8A C9A -58.3(2)
C6A C7A C8A Fe1 56.31(18)
C1A Fe1 C8A C9A 140.2(2)
C6A Fe1 C8A C9A 82.42(17)
C10A Fe1 C8A C9A 36.79(16)
C2A Fe1 C8A C9A -169.75(16)
C5A Fe1 C8A C9A -7.6(5)
C7A Fe1 C8A C9A 121.0(2)
C4A Fe1 C8A C9A -77.2(2)
C3A Fe1 C8A C9A -122.80(17)
C1A Fe1 C8A C7A 19.3(3)
C6A Fe1 C8A C7A -38.54(16)
C10A Fe1 C8A C7A -84.17(18)
C2A Fe1 C8A C7A 69.29(19)
C5A Fe1 C8A C7A -128.6(5)
C9A Fe1 C8A C7A -121.0(2)
C4A Fe1 C8A C7A 161.81(17)
C3A Fe1 C8A C7A 116.24(17)
C7A C8A C9A C10A 0.4(3)
Fe1 C8A C9A C10A -56.91(19)
C7A C8A C9A Fe1 57.30(19)
C1A Fe1 C9A C8A -128.8(3)
C6A Fe1 C9A C8A -82.18(17)
C10A Fe1 C9A C8A -121.0(2)
C2A Fe1 C9A C8A 27.5(4)
C5A Fe1 C9A C8A 177.81(16)
C7A Fe1 C9A C8A -36.83(16)
C4A Fe1 C9A C8A 130.74(17)
C3A Fe1 C9A C8A 84.6(2)
C1A Fe1 C9A C10A -7.8(4)
C6A Fe1 C9A C10A 38.83(16)
C2A Fe1 C9A C10A 148.5(3)
C5A Fe1 C9A C10A -61.2(2)
C7A Fe1 C9A C10A 84.19(18)
C8A Fe1 C9A C10A 121.0(2)
C4A Fe1 C9A C10A -108.25(18)
C3A Fe1 C9A C10A -154.43(17)
C8A C9A C10A C6A 1.4(3)
Fe1 C9A C10A C6A -56.73(17)
C8A C9A C10A Fe1 58.12(19)
C7A C6A C10A C9A -2.6(3)
N2 C6A C10A C9A 179.5(2)
Fe1 C6A C10A C9A 59.97(18)
C7A C6A C10A Fe1 -62.60(18)
N2 C6A C10A Fe1 119.6(3)
C1A Fe1 C10A C9A 176.46(16)
C6A Fe1 C10A C9A -119.4(2)
C2A Fe1 C10A C9A -157.2(2)
C5A Fe1 C10A C9A 134.10(17)
C7A Fe1 C10A C9A -79.86(18)
C8A Fe1 C10A C9A -36.38(17)
C4A Fe1 C10A C9A 95.58(19)
C3A Fe1 C10A C9A 75.6(4)
C1A Fe1 C10A C6A -64.14(18)
C2A Fe1 C10A C6A -37.8(3)
C5A Fe1 C10A C6A -106.49(16)
C7A Fe1 C10A C6A 39.55(16)
C8A Fe1 C10A C6A 83.02(17)
C9A Fe1 C10A C6A 119.4(2)
C4A Fe1 C10A C6A -145.01(16)
C3A Fe1 C10A C6A -165.0(3)
